data_4037155
loop_
_publ_author_name
'Pu\<savec Kirar, Eva'
'Drev, Miha'
'Mirnik, Jona'
'Gro\<selj, Uro\<s'
'Golobi\<c, Amalija'
'Dahmann, Georg'
'Po\<zgan, Franc'
'\<Stefane, Bogdan'
'Svete, Jurij'

_publ_section_title
;
 Synthesis of 3D-Rich Heterocycles:
 Hexahydropyrazolo[1,5-a]pyridin-2(1H)-ones and
 Octahydro-2H-2a,2a<sup>1</sup>-diazacyclopenta[cd]inden-2-ones.
;
_journal_issue 19
_journal_name_full 'The Journal of organic chemistry'
_journal_page_first 8920
_journal_page_last 8933
_journal_paper_doi 10.1021/acs.joc.6b01608
_journal_volume 81
_journal_year 2016
_chemical_formula_sum 'C19 H20 N2 O5'
_chemical_formula_weight 356.37
_space_group_IT_number 14
_space_group_name_Hall '-P 2ybc'
_space_group_name_H-M_alt 'P 1 21/c 1'
_symmetry_cell_setting monoclinic
_symmetry_space_group_name_H-M 'P 1 21/c 1'
_atom_sites_solution_hydrogens geom
_atom_sites_solution_primary direct
_atom_sites_solution_secondary difmap
_audit_creation_method SHELXL-97
_cell_angle_alpha 90.00
_cell_angle_beta 103.748(6)
_cell_angle_gamma 90.00
_cell_formula_units_Z 4
_cell_length_a 14.5243(9)
_cell_length_b 9.1341(5)
_cell_length_c 13.5926(7)
_cell_measurement_reflns_used 2981
_cell_measurement_temperature 293(2)
_cell_measurement_theta_max 29.4460
_cell_measurement_theta_min 3.6580
_cell_volume 1751.62(18)
_computing_cell_refinement
;
CrysAlisPro, Agilent Technologies,
Version 1.171.35.11 (release 16-05-2011 CrysAlis171 .NET)
(compiled May 16 2011,17:55:39)
;
_computing_data_collection
;
CrysAlisPro, Agilent Technologies,
Version 1.171.35.11 (release 16-05-2011 CrysAlis171 .NET)
(compiled May 16 2011,17:55:39)
;
_computing_data_reduction
;
CrysAlisPro, Agilent Technologies,
Version 1.171.35.11 (release 16-05-2011 CrysAlis171 .NET)
(compiled May 16 2011,17:55:39)
;
_computing_molecular_graphics 'ORTEPIII (Farrugia, 1997)'
_computing_publication_material 'SHELXL-97 (Sheldrick, 2008)'
_computing_structure_refinement 'SHELXL-97 (Sheldrick, 2008)'
_computing_structure_solution 'SIR97 (Altomare et al., 1999)'
_diffrn_ambient_temperature 293(2)
_diffrn_measured_fraction_theta_full 0.999
_diffrn_measured_fraction_theta_max 0.888
_diffrn_measurement_device_type 'SuperNova, Dual, Cu at zero, Atlas'
_diffrn_radiation_monochromator mirror
_diffrn_radiation_source 'SuperNova (Mo) X-ray Source'
_diffrn_radiation_type 'Mo K\a'
_diffrn_radiation_wavelength 0.71073
_diffrn_reflns_av_R_equivalents 0.0204
_diffrn_reflns_av_sigmaI/netI 0.0296
_diffrn_reflns_limit_h_max 19
_diffrn_reflns_limit_h_min -18
_diffrn_reflns_limit_k_max 12
_diffrn_reflns_limit_k_min -12
_diffrn_reflns_limit_l_max 18
_diffrn_reflns_limit_l_min -17
_diffrn_reflns_number 10346
_diffrn_reflns_theta_full 27.50
_diffrn_reflns_theta_max 30.25
_diffrn_reflns_theta_min 2.89
_exptl_absorpt_coefficient_mu 0.099
_exptl_absorpt_correction_T_max 0.961
_exptl_absorpt_correction_T_min 0.95
_exptl_absorpt_correction_type multi-scan
_exptl_absorpt_process_details
;
CrysAlisPro, Agilent Technologies,
Version 1.171.36.28 (release 01-02-2013 CrysAlis171 .NET)
(compiled Feb  1 2013,16:14:44)
Empirical absorption correction using spherical harmonics,
 implemented in SCALE3 ABSPACK scaling algorithm.
;
_exptl_crystal_colour colourless
_exptl_crystal_density_diffrn 1.351
_exptl_crystal_density_method 'not measured'
_exptl_crystal_description prism
_exptl_crystal_F_000 752
_exptl_crystal_size_max 0.5
_exptl_crystal_size_mid 0.5
_exptl_crystal_size_min 0.4
_refine_diff_density_max 0.228
_refine_diff_density_min -0.180
_refine_diff_density_rms 0.036
_refine_ls_extinction_coef 0.0228(15)
_refine_ls_extinction_expression Fc^*^=kFc[1+0.001xFc^2^\l^3^/sin(2\q)]^-1/4^
_refine_ls_extinction_method SHELXL
_refine_ls_goodness_of_fit_ref 1.044
_refine_ls_hydrogen_treatment mixed
_refine_ls_matrix_type full
_refine_ls_number_parameters 238
_refine_ls_number_reflns 4632
_refine_ls_number_restraints 0
_refine_ls_restrained_S_all 1.044
_refine_ls_R_factor_all 0.0679
_refine_ls_R_factor_gt 0.0474
_refine_ls_shift/su_max 0.013
_refine_ls_shift/su_mean 0.001
_refine_ls_structure_factor_coef Fsqd
_refine_ls_weighting_details 'calc w=1/[\s^2^(Fo^2^)+(0.0406P)^2^+0.5554P] where P=(Fo^2^+2Fc^2^)/3'
_refine_ls_weighting_scheme calc
_refine_ls_wR_factor_gt 0.1073
_refine_ls_wR_factor_ref 0.1210
_reflns_number_gt 3424
_reflns_number_total 4632
_reflns_threshold_expression >2\s(I)
_cod_data_source_file 23b.cif
_cod_data_source_block 23b
_cod_original_cell_volume 1751.62(17)
_cod_original_sg_symbol_H-M P21/c
_cod_database_code 4037155

loop_
_symmetry_equiv_pos_as_xyz
'x, y, z'
'-x, y+1/2, -z+1/2'
'-x, -y, -z'
'x, -y-1/2, z-1/2'

loop_
_atom_site_label
_atom_site_type_symbol
_atom_site_fract_x
_atom_site_fract_y
_atom_site_fract_z
_atom_site_U_iso_or_equiv
_atom_site_adp_type
_atom_site_occupancy
_atom_site_symmetry_multiplicity
_atom_site_calc_flag
_atom_site_refinement_flags
C1 C 0.31529(10) 0.37791(16) 0.23701(10) 0.0339(3) Uani 1 1 d .
C2 C 0.22367(10) 0.34288(16) 0.20088(10) 0.0334(3) Uani 1 1 d .
C3 C 0.21154(10) 0.17840(16) 0.21515(10) 0.0332(3) Uani 1 1 d .
C4 C 0.13030(12) 0.13071(19) 0.26348(13) 0.0462(4) Uani 1 1 d .
H4A H 0.1187 0.2066 0.3090 0.055 Uiso 1 1 calc R
H4B H 0.0727 0.1170 0.2110 0.055 Uiso 1 1 calc R
C5 C 0.15625(15) -0.0122(2) 0.32219(15) 0.0596(5) Uani 1 1 d .
H5A H 0.1715 -0.0861 0.2773 0.071 Uiso 1 1 calc R
H5B H 0.1021 -0.0465 0.3459 0.071 Uiso 1 1 calc R
C6 C 0.24085(16) 0.0080(2) 0.41289(14) 0.0622(5) Uani 1 1 d .
H6A H 0.2186 0.0216 0.4741 0.075 Uiso 1 1 calc R
H6B H 0.2806 -0.0786 0.4214 0.075 Uiso 1 1 calc R
C7 C 0.29751(13) 0.14017(19) 0.39518(11) 0.0457(4) Uani 1 1 d .
H7 H 0.2647 0.2291 0.4084 0.055 Uiso 1 1 calc R
C8 C 0.40235(14) 0.1545(2) 0.44537(12) 0.0568(5) Uani 1 1 d .
H8A H 0.4124 0.1875 0.5149 0.068 Uiso 1 1 calc R
H8B H 0.4357 0.0628 0.4436 0.068 Uiso 1 1 calc R
C9 C 0.43213(12) 0.2685(2) 0.37953(13) 0.0473(4) Uani 1 1 d .
C10 C 0.36990(11) 0.51532(17) 0.22923(11) 0.0389(3) Uani 1 1 d .
C11 C 0.41338(17) 0.7468(2) 0.29805(19) 0.0728(6) Uani 1 1 d .
H24A H 0.3966 0.7943 0.2332 0.109 Uiso 1 1 calc R
H24B H 0.4796 0.7224 0.3139 0.109 Uiso 1 1 calc R
H24C H 0.4007 0.8114 0.3490 0.109 Uiso 1 1 calc R
C12 C 0.14618(11) 0.44155(17) 0.15494(11) 0.0395(3) Uani 1 1 d .
C13 C 0.10387(15) 0.6810(2) 0.09640(16) 0.0652(6) Uani 1 1 d .
H20A H 0.0680 0.6451 0.0324 0.098 Uiso 1 1 calc R
H20B H 0.1331 0.7724 0.0865 0.098 Uiso 1 1 calc R
H20C H 0.0624 0.6956 0.1410 0.098 Uiso 1 1 calc R
C14 C 0.20670(10) 0.09973(15) 0.11379(10) 0.0336(3) Uani 1 1 d .
C15 C 0.12375(11) 0.10366(18) 0.03720(12) 0.0412(3) Uani 1 1 d .
H13 H 0.0711 0.1536 0.0476 0.049 Uiso 1 1 calc R
C16 C 0.11894(12) 0.03379(19) -0.05451(12) 0.0466(4) Uani 1 1 d .
H14 H 0.0630 0.0365 -0.1049 0.056 Uiso 1 1 calc R
C17 C 0.19676(13) -0.0398(2) -0.07136(12) 0.0493(4) Uani 1 1 d .
H15 H 0.1931 -0.0881 -0.1324 0.059 Uiso 1 1 calc R
C18 C 0.27990(13) -0.0412(2) 0.00296(12) 0.0490(4) Uani 1 1 d .
H16 H 0.3329 -0.0889 -0.0086 0.059 Uiso 1 1 calc R
C19 C 0.28487(11) 0.02812(18) 0.09487(11) 0.0405(3) Uani 1 1 d .
H17 H 0.3414 0.0266 0.1444 0.049 Uiso 1 1 calc R
N1 N 0.36786(9) 0.25728(13) 0.28258(9) 0.0363(3) Uani 1 1 d .
N2 N 0.30228(9) 0.13915(13) 0.28736(9) 0.0350(3) Uani 1 1 d .
O1 O 0.49371(9) 0.35879(16) 0.39926(11) 0.0648(4) Uani 1 1 d .
O2 O 0.41936(10) 0.52566(15) 0.17083(10) 0.0645(4) Uani 1 1 d .
O3 O 0.35805(8) 0.61466(12) 0.29506(8) 0.0452(3) Uani 1 1 d .
O4 O 0.06406(9) 0.40638(15) 0.13355(12) 0.0659(4) Uani 1 1 d .
O5 O 0.17612(8) 0.57603(12) 0.14046(9) 0.0482(3) Uani 1 1 d .

loop_
_atom_site_aniso_label
_atom_site_aniso_U_11
_atom_site_aniso_U_22
_atom_site_aniso_U_33
_atom_site_aniso_U_23
_atom_site_aniso_U_13
_atom_site_aniso_U_12
C1 0.0320(7) 0.0364(7) 0.0338(7) -0.0033(6) 0.0085(6) -0.0002(6)
C2 0.0309(7) 0.0356(7) 0.0343(7) -0.0021(6) 0.0088(6) -0.0003(6)
C3 0.0286(7) 0.0359(7) 0.0352(7) -0.0015(6) 0.0077(6) -0.0012(6)
C4 0.0389(9) 0.0552(10) 0.0486(9) -0.0053(8) 0.0188(7) -0.0089(7)
C5 0.0678(13) 0.0561(11) 0.0626(11) 0.0029(9) 0.0311(10) -0.0170(9)
C6 0.0802(14) 0.0632(12) 0.0492(10) 0.0122(9) 0.0272(10) -0.0021(10)
C7 0.0533(10) 0.0520(9) 0.0320(7) 0.0015(7) 0.0105(7) 0.0040(8)
C8 0.0602(11) 0.0684(12) 0.0347(8) 0.0018(8) -0.0028(8) 0.0094(10)
C9 0.0354(8) 0.0565(10) 0.0438(8) -0.0100(8) -0.0027(7) 0.0074(7)
C10 0.0352(8) 0.0429(8) 0.0397(8) -0.0037(6) 0.0109(6) -0.0060(6)
C11 0.0797(15) 0.0490(11) 0.0970(16) -0.0218(11) 0.0351(13) -0.0261(10)
C12 0.0369(8) 0.0400(8) 0.0402(8) -0.0027(6) 0.0062(6) 0.0030(6)
C13 0.0694(13) 0.0479(10) 0.0684(12) 0.0101(9) -0.0032(10) 0.0182(10)
C14 0.0338(7) 0.0328(7) 0.0339(7) 0.0007(6) 0.0076(6) -0.0051(6)
C15 0.0335(8) 0.0439(8) 0.0438(8) -0.0003(7) 0.0048(6) -0.0026(6)
C16 0.0453(9) 0.0509(9) 0.0385(8) 0.0001(7) -0.0003(7) -0.0116(8)
C17 0.0603(11) 0.0524(10) 0.0360(8) -0.0061(7) 0.0127(8) -0.0068(8)
C18 0.0505(10) 0.0567(10) 0.0415(8) -0.0049(8) 0.0145(7) 0.0064(8)
C19 0.0370(8) 0.0476(9) 0.0361(7) -0.0002(7) 0.0074(6) 0.0029(7)
N1 0.0291(6) 0.0394(7) 0.0379(6) -0.0013(5) 0.0029(5) -0.0011(5)
N2 0.0340(6) 0.0385(6) 0.0319(6) 0.0010(5) 0.0066(5) -0.0010(5)
O1 0.0410(7) 0.0746(9) 0.0685(8) -0.0168(7) -0.0073(6) -0.0063(7)
O2 0.0737(9) 0.0640(8) 0.0698(8) -0.0157(7) 0.0450(8) -0.0239(7)
O3 0.0459(7) 0.0423(6) 0.0510(6) -0.0106(5) 0.0186(5) -0.0103(5)
O4 0.0320(7) 0.0567(8) 0.1010(11) 0.0031(7) -0.0003(7) 0.0038(6)
O5 0.0466(7) 0.0406(6) 0.0530(7) 0.0075(5) 0.0029(5) 0.0048(5)

loop_
_atom_type_symbol
_atom_type_description
_atom_type_scat_dispersion_real
_atom_type_scat_dispersion_imag
_atom_type_scat_source
C C 0.0033 0.0016 'International Tables Vol C Tables 4.2.6.8 and 6.1.1.4'
H H 0.0000 0.0000 'International Tables Vol C Tables 4.2.6.8 and 6.1.1.4'
N N 0.0061 0.0033 'International Tables Vol C Tables 4.2.6.8 and 6.1.1.4'
O O 0.0106 0.0060 'International Tables Vol C Tables 4.2.6.8 and 6.1.1.4'

loop_
_geom_angle_atom_site_label_1
_geom_angle_atom_site_label_2
_geom_angle_atom_site_label_3
_geom_angle
C2 C1 N1 111.31(13)
C2 C1 C10 131.86(14)
N1 C1 C10 116.60(12)
C1 C2 C12 127.22(14)
C1 C2 C3 108.75(12)
C12 C2 C3 124.03(13)
N2 C3 C2 102.10(11)
N2 C3 C14 108.82(11)
C2 C3 C14 109.06(11)
N2 C3 C4 107.35(12)
C2 C3 C4 116.98(12)
C14 C3 C4 111.83(12)
C5 C4 C3 110.14(14)
C5 C4 H4A 109.6
C3 C4 H4A 109.6
C5 C4 H4B 109.6
C3 C4 H4B 109.6
H4A C4 H4B 108.1
C4 C5 C6 111.63(15)
C4 C5 H5A 109.3
C6 C5 H5A 109.3
C4 C5 H5B 109.3
C6 C5 H5B 109.3
H5A C5 H5B 108.0
C7 C6 C5 109.32(15)
C7 C6 H6A 109.8
C5 C6 H6A 109.8
C7 C6 H6B 109.8
C5 C6 H6B 109.8
H6A C6 H6B 108.3
N2 C7 C6 107.89(14)
N2 C7 C8 99.62(13)
C6 C7 C8 121.50(16)
N2 C7 H7 109.0
C6 C7 H7 109.0
C8 C7 H7 109.0
C9 C8 C7 101.07(13)
C9 C8 H8A 111.6
C7 C8 H8A 111.6
C9 C8 H8B 111.6
C7 C8 H8B 111.6
H8A C8 H8B 109.4
O1 C9 N1 123.07(17)
O1 C9 C8 130.43(16)
N1 C9 C8 106.43(14)
O2 C10 O3 126.51(15)
O2 C10 C1 121.61(14)
O3 C10 C1 111.85(12)
O3 C11 H24A 109.5
O3 C11 H24B 109.5
H24A C11 H24B 109.5
O3 C11 H24C 109.5
H24A C11 H24C 109.5
H24B C11 H24C 109.5
O4 C12 O5 123.38(15)
O4 C12 C2 123.89(15)
O5 C12 C2 112.72(13)
O5 C13 H20A 109.5
O5 C13 H20B 109.5
H20A C13 H20B 109.5
O5 C13 H20C 109.5
H20A C13 H20C 109.5
H20B C13 H20C 109.5
C19 C14 C15 118.32(14)
C19 C14 C3 121.38(13)
C15 C14 C3 120.26(13)
C16 C15 C14 120.64(15)
C16 C15 H13 119.7
C14 C15 H13 119.7
C17 C16 C15 120.32(16)
C17 C16 H14 119.8
C15 C16 H14 119.8
C18 C17 C16 119.50(15)
C18 C17 H15 120.2
C16 C17 H15 120.2
C17 C18 C19 120.32(16)
C17 C18 H16 119.8
C19 C18 H16 119.8
C14 C19 C18 120.86(15)
C14 C19 H17 119.6
C18 C19 H17 119.6
C1 N1 C9 121.42(12)
C1 N1 N2 108.10(11)
C9 N1 N2 107.73(12)
N1 N2 C7 102.99(11)
N1 N2 C3 106.22(10)
C7 N2 C3 114.09(12)
C10 O3 C11 115.70(13)
C12 O5 C13 116.31(14)

loop_
_geom_bond_atom_site_label_1
_geom_bond_atom_site_label_2
_geom_bond_distance
C1 C2 1.343(2)
C1 N1 1.3985(19)
C1 C10 1.502(2)
C2 C12 1.461(2)
C2 C3 1.530(2)
C3 N2 1.4879(18)
C3 C14 1.5406(19)
C3 C4 1.543(2)
C4 C5 1.530(3)
C4 H4A 0.9700
C4 H4B 0.9700
C5 C6 1.531(3)
C5 H5A 0.9700
C5 H5B 0.9700
C6 C7 1.512(3)
C6 H6A 0.9700
C6 H6B 0.9700
C7 N2 1.4836(18)
C7 C8 1.519(3)
C7 H7 0.9800
C8 C9 1.502(3)
C8 H8A 0.9700
C8 H8B 0.9700
C9 O1 1.199(2)
C9 N1 1.426(2)
C10 O2 1.1942(18)
C10 O3 1.3142(18)
C11 O3 1.445(2)
C11 H24A 0.9600
C11 H24B 0.9600
C11 H24C 0.9600
C12 O4 1.2022(19)
C12 O5 1.3331(19)
C13 O5 1.443(2)
C13 H20A 0.9600
C13 H20B 0.9600
C13 H20C 0.9600
C14 C19 1.386(2)
C14 C15 1.393(2)
C15 C16 1.387(2)
C15 H13 0.9300
C16 C17 1.380(3)
C16 H14 0.9300
C17 C18 1.378(2)
C17 H15 0.9300
C18 C19 1.387(2)
C18 H16 0.9300
C19 H17 0.9300
N1 N2 1.4508(17)

loop_
_geom_torsion_atom_site_label_1
_geom_torsion_atom_site_label_2
_geom_torsion_atom_site_label_3
_geom_torsion_atom_site_label_4
_geom_torsion
N1 C1 C2 C12 175.37(13)
C10 C1 C2 C12 -10.4(3)
N1 C1 C2 C3 -4.67(16)
C10 C1 C2 C3 169.53(14)
C1 C2 C3 N2 14.48(14)
C12 C2 C3 N2 -165.57(12)
C1 C2 C3 C14 -100.55(13)
C12 C2 C3 C14 79.40(16)
C1 C2 C3 C4 131.31(14)
C12 C2 C3 C4 -48.73(19)
N2 C3 C4 C5 -36.29(17)
C2 C3 C4 C5 -150.21(14)
C14 C3 C4 C5 83.00(17)
C3 C4 C5 C6 65.16(19)
C4 C5 C6 C7 -22.5(2)
C5 C6 C7 N2 -40.7(2)
C5 C6 C7 C8 -154.50(16)
N2 C7 C8 C9 43.32(16)
C6 C7 C8 C9 161.30(15)
C7 C8 C9 O1 150.45(18)
C7 C8 C9 N1 -26.59(17)
C2 C1 C10 O2 -101.5(2)
N1 C1 C10 O2 72.5(2)
C2 C1 C10 O3 80.5(2)
N1 C1 C10 O3 -105.50(15)
C1 C2 C12 O4 -171.99(16)
C3 C2 C12 O4 8.1(2)
C1 C2 C12 O5 7.1(2)
C3 C2 C12 O5 -172.84(12)
N2 C3 C14 C19 -10.22(18)
C2 C3 C14 C19 100.39(16)
C4 C3 C14 C19 -128.64(15)
N2 C3 C14 C15 172.09(12)
C2 C3 C14 C15 -77.30(16)
C4 C3 C14 C15 53.67(18)
C19 C14 C15 C16 1.9(2)
C3 C14 C15 C16 179.65(14)
C14 C15 C16 C17 -0.5(2)
C15 C16 C17 C18 -1.1(3)
C16 C17 C18 C19 1.3(3)
C15 C14 C19 C18 -1.7(2)
C3 C14 C19 C18 -179.42(15)
C17 C18 C19 C14 0.1(3)
C2 C1 N1 C9 -132.76(14)
C10 C1 N1 C9 52.07(18)
C2 C1 N1 N2 -7.65(16)
C10 C1 N1 N2 177.18(11)
O1 C9 N1 C1 -53.3(2)
C8 C9 N1 C1 124.05(15)
O1 C9 N1 N2 -178.54(15)
C8 C9 N1 N2 -1.23(16)
C1 N1 N2 C7 -103.36(13)
C9 N1 N2 C7 29.51(14)
C1 N1 N2 C3 16.86(14)
C9 N1 N2 C3 149.73(11)
C6 C7 N2 N1 -172.64(13)
C8 C7 N2 N1 -44.93(14)
C6 C7 N2 C3 72.71(17)
C8 C7 N2 C3 -159.58(13)
C2 C3 N2 N1 -18.41(13)
C14 C3 N2 N1 96.80(12)
C4 C3 N2 N1 -141.99(11)
C2 C3 N2 C7 94.33(13)
C14 C3 N2 C7 -150.46(12)
C4 C3 N2 C7 -29.25(16)
O2 C10 O3 C11 -2.1(3)
C1 C10 O3 C11 175.72(16)
O4 C12 O5 C13 -0.2(2)
C2 C12 O5 C13 -179.31(14)
